data_4108445
loop_
_publ_author_name
'Jeyaraman Sankar'
'Shigeki Mori'
'Shohei Saito'
'Harapriya Rath'
'Masaaki Suzuki'
'Yasuhide Inokuma'
'Hiroshi Shinokubo'
'Kil Suk Kim'
'Zin Seok Yoon'
'Jae-Yoon Shin'
'Jong Min Lim'
'Yoichi Matsuzaki'
'Osamu Matsushita'
'Atsuya Muranaka'
'Nagao Kobayashi'
'Dongho Kim'
'Atsuhiro Osuka'

_publ_section_title
;
 Unambiguous Identification of M\"obius Aromaticity for
 meso-Aryl-Substituted [28]Hexaphyrins(1.1.1.1.1.1)
;
_journal_name_full 'Journal of the American Chemical Society'
_journal_page_first 13568
_journal_page_last 13579
_journal_paper_doi 10.1021/ja801983d
_journal_volume 130
_journal_year 2008
_chemical_formula_moiety 'C66 H32 Cl12 N6, 5(C4 H8 O)'
_chemical_formula_sum 'C86 H72 Cl12 N6 O5'
_chemical_formula_weight 1694.90
_chemical_name_systematic
; 
 ? 
;
_space_group_IT_number 15
_symmetry_cell_setting monoclinic
_symmetry_Int_Tables_number 15
_symmetry_space_group_name_Hall '-C 2yc'
_symmetry_space_group_name_H-M 'C 1 2/c 1'
_atom_sites_solution_hydrogens geom
_atom_sites_solution_primary direct
_atom_sites_solution_secondary difmap
_audit_creation_method SHELXL-97
_cell_angle_alpha 90.00
_cell_angle_beta 110.284(8)
_cell_angle_gamma 90.00
_cell_formula_units_Z 4
_cell_length_a 29.855(9)
_cell_length_b 13.058(5)
_cell_length_c 21.941(6)
_cell_measurement_reflns_used 21800
_cell_measurement_temperature 123(2)
_cell_measurement_theta_max 27.5
_cell_measurement_theta_min 3.1
_cell_volume 8023(5)
_computing_cell_refinement PROCESS-AUTO
_computing_data_collection PROCESS-AUTO
_computing_data_reduction CrystalStructure
_computing_publication_material 'CrystalStructure 3.8'
_computing_structure_refinement 'SHELXL-97 (Sheldrick, 1997)'
_computing_structure_solution 'SHELXS-97 (Sheldrick, 1990)'
_diffrn_ambient_temperature 123(2)
_diffrn_detector_area_resol_mean 10.00
_diffrn_measured_fraction_theta_full 0.990
_diffrn_measured_fraction_theta_max 0.990
_diffrn_measurement_device_type 'Rigaku RAXIS-RAPID'
_diffrn_measurement_method \w
_diffrn_radiation_monochromator graphite
_diffrn_radiation_source 'fine-focus sealed tube'
_diffrn_radiation_type MoK\a
_diffrn_radiation_wavelength 0.71075
_diffrn_reflns_av_R_equivalents 0.0880
_diffrn_reflns_av_sigmaI/netI 0.0790
_diffrn_reflns_limit_h_max 38
_diffrn_reflns_limit_h_min -36
_diffrn_reflns_limit_k_max 16
_diffrn_reflns_limit_k_min -16
_diffrn_reflns_limit_l_max 24
_diffrn_reflns_limit_l_min -28
_diffrn_reflns_number 36438
_diffrn_reflns_theta_full 27.48
_diffrn_reflns_theta_max 27.48
_diffrn_reflns_theta_min 3.11
_exptl_absorpt_coefficient_mu 0.471
_exptl_absorpt_correction_T_max 0.9678
_exptl_absorpt_correction_T_min 0.9117
_exptl_absorpt_correction_type multi-scan
_exptl_crystal_colour green
_exptl_crystal_density_diffrn 1.403
_exptl_crystal_description prism
_exptl_crystal_F_000 3496
_exptl_crystal_size_max 0.20
_exptl_crystal_size_mid 0.10
_exptl_crystal_size_min 0.07
_refine_diff_density_max 1.106
_refine_diff_density_min -0.708
_refine_diff_density_rms 0.091
_refine_ls_extinction_method none
_refine_ls_goodness_of_fit_ref 1.046
_refine_ls_hydrogen_treatment constr
_refine_ls_matrix_type full
_refine_ls_number_parameters 493
_refine_ls_number_reflns 9102
_refine_ls_number_restraints 0
_refine_ls_restrained_S_all 1.046
_refine_ls_R_factor_all 0.1228
_refine_ls_R_factor_gt 0.0718
_refine_ls_shift/su_max 0.000
_refine_ls_shift/su_mean 0.000
_refine_ls_structure_factor_coef Fsqd
_refine_ls_weighting_details 'calc w=1/[\s^2^(Fo^2^)+(0.0784P)^2^+25.3217P] where P=(Fo^2^+2Fc^2^)/3'
_refine_ls_weighting_scheme calc
_refine_ls_wR_factor_gt 0.1672
_refine_ls_wR_factor_ref 0.1951
_reflns_number_gt 5672
_reflns_number_total 9102
_reflns_threshold_expression >2sigma(I)
_cod_data_source_file ja801983d_si_003.cif
_cod_data_source_block shelxl
_cod_original_cell_volume 8023(4)
_cod_original_sg_symbol_H-M 'C 2/c'
_cod_database_code 4108445

loop_
_symmetry_equiv_pos_as_xyz
'x, y, z'
'-x, y, -z+1/2'
'x+1/2, y+1/2, z'
'-x+1/2, y+1/2, -z+1/2'
'-x, -y, -z'
'x, -y, z-1/2'
'-x+1/2, -y+1/2, -z'
'x+1/2, -y+1/2, z-1/2'

loop_
_atom_site_label
_atom_site_type_symbol
_atom_site_fract_x
_atom_site_fract_y
_atom_site_fract_z
_atom_site_U_iso_or_equiv
_atom_site_adp_type
_atom_site_occupancy
_atom_site_symmetry_multiplicity
_atom_site_calc_flag
_atom_site_refinement_flags
Cl1 Cl 0.38407(4) 0.14223(9) 0.78726(5) 0.0415(3) Uani 1 1 d .
Cl2 Cl 0.34775(4) -0.13461(8) 0.59265(5) 0.0379(3) Uani 1 1 d .
Cl3 Cl 0.19229(4) 0.11122(8) 0.75097(5) 0.0368(3) Uani 1 1 d .
Cl4 Cl 0.20624(4) -0.12981(7) 0.55763(5) 0.0338(2) Uani 1 1 d .
Cl5 Cl 0.02855(4) 0.40771(15) 0.55894(8) 0.0812(6) Uani 1 1 d .
Cl6 Cl -0.02335(4) 0.11524(10) 0.37445(8) 0.0594(4) Uani 1 1 d .
O1S O 0.14757(19) 0.0818(5) 0.3667(3) 0.118(2) Uani 1 1 d .
O2S O 0.18536(9) 0.4221(2) 0.51967(13) 0.0292(6) Uani 1 1 d .
O3S O 0.0000 0.6143(5) 0.2500 0.103(2) Uani 1 2 d S
N1 N 0.39309(10) 0.1813(2) 0.57750(14) 0.0238(7) Uani 1 1 d .
H1 H 0.3675 0.2132 0.5519 0.029 Uiso 1 1 calc R
N2 N 0.27511(10) 0.0671(2) 0.63745(14) 0.0223(6) Uani 1 1 d .
N3 N 0.12934(10) 0.1835(2) 0.53459(15) 0.0246(7) Uani 1 1 d .
C1 C 0.43801(12) 0.1895(3) 0.57410(18) 0.0259(8) Uani 1 1 d .
C2 C 0.46885(13) 0.1281(3) 0.62513(19) 0.0288(8) Uani 1 1 d .
H2 H 0.5023 0.1202 0.6351 0.035 Uiso 1 1 calc R
C3 C 0.44259(13) 0.0830(3) 0.65700(19) 0.0293(8) Uani 1 1 d .
H3 H 0.4542 0.0376 0.6929 0.035 Uiso 1 1 calc R
C4 C 0.39402(12) 0.1158(3) 0.62682(17) 0.0240(8) Uani 1 1 d .
C5 C 0.35593(12) 0.0833(3) 0.64530(17) 0.0225(7) Uani 1 1 d .
C6 C 0.30868(12) 0.1203(3) 0.62226(16) 0.0205(7) Uani 1 1 d .
C7 C 0.28795(12) 0.2107(3) 0.58374(17) 0.0237(8) Uani 1 1 d .
H7 H 0.3043 0.2612 0.5683 0.028 Uiso 1 1 calc R
C8 C 0.24054(12) 0.2083(3) 0.57435(17) 0.0226(7) Uani 1 1 d .
H8 H 0.2170 0.2565 0.5510 0.027 Uiso 1 1 calc R
C9 C 0.23322(12) 0.1165(3) 0.60749(17) 0.0216(7) Uani 1 1 d .
C10 C 0.19144(12) 0.0762(3) 0.61328(17) 0.0228(7) Uani 1 1 d .
C11 C 0.14433(12) 0.1119(3) 0.58301(18) 0.0237(8) Uani 1 1 d .
C12 C 0.10439(13) 0.0740(3) 0.60021(19) 0.0291(8) Uani 1 1 d .
H12 H 0.1056 0.0233 0.6318 0.035 Uiso 1 1 calc R
C13 C 0.06544(13) 0.1249(3) 0.5626(2) 0.0304(9) Uani 1 1 d .
H13 H 0.0339 0.1188 0.5633 0.036 Uiso 1 1 calc R
C14 C 0.08107(13) 0.1911(3) 0.52060(19) 0.0277(8) Uani 1 1 d .
C15 C 0.05013(12) 0.2533(3) 0.47207(18) 0.0267(8) Uani 1 1 d .
C16 C 0.36498(12) -0.0022(3) 0.69309(17) 0.0248(8) Uani 1 1 d .
C17 C 0.37612(14) 0.0167(3) 0.75894(19) 0.0308(9) Uani 1 1 d .
C18 C 0.38113(14) -0.0609(4) 0.8039(2) 0.0370(10) Uani 1 1 d .
H18 H 0.3881 -0.0453 0.8485 0.044 Uiso 1 1 calc R
C19 C 0.37578(15) -0.1614(4) 0.7829(2) 0.0413(11) Uani 1 1 d .
H19 H 0.3787 -0.2153 0.8131 0.050 Uiso 1 1 calc R
C20 C 0.36625(14) -0.1834(3) 0.7183(2) 0.0370(10) Uani 1 1 d .
H20 H 0.3634 -0.2526 0.7040 0.044 Uiso 1 1 calc R
C21 C 0.36078(13) -0.1047(3) 0.67424(19) 0.0281(8) Uani 1 1 d .
C22 C 0.19865(12) -0.0154(3) 0.65691(18) 0.0240(8) Uani 1 1 d .
C23 C 0.19972(13) -0.0089(3) 0.72068(18) 0.0269(8) Uani 1 1 d .
C24 C 0.20741(14) -0.0921(3) 0.76220(19) 0.0326(9) Uani 1 1 d .
H24 H 0.2074 -0.0843 0.8052 0.039 Uiso 1 1 calc R
C25 C 0.21515(14) -0.1872(3) 0.7394(2) 0.0352(9) Uani 1 1 d .
H25 H 0.2202 -0.2455 0.7668 0.042 Uiso 1 1 calc R
C26 C 0.21549(13) -0.1972(3) 0.67713(19) 0.0299(8) Uani 1 1 d .
H26 H 0.2217 -0.2620 0.6621 0.036 Uiso 1 1 calc R
C27 C 0.20672(13) -0.1130(3) 0.63650(18) 0.0267(8) Uani 1 1 d .
C28 C -0.00067(13) 0.2594(3) 0.46849(19) 0.0299(9) Uani 1 1 d .
C29 C -0.01419(14) 0.3273(4) 0.5081(2) 0.0421(11) Uani 1 1 d .
C30 C -0.06042(16) 0.3326(4) 0.5082(2) 0.0491(12) Uani 1 1 d .
H30 H -0.0684 0.3797 0.5359 0.059 Uiso 1 1 calc R
C31 C -0.09465(15) 0.2691(4) 0.4681(3) 0.0481(12) Uani 1 1 d .
H31 H -0.1264 0.2714 0.4685 0.058 Uiso 1 1 calc R
C32 C -0.08320(14) 0.2025(4) 0.4274(3) 0.0472(12) Uani 1 1 d .
H32 H -0.1070 0.1593 0.3992 0.057 Uiso 1 1 calc R
C33 C -0.03672(14) 0.1983(3) 0.4277(2) 0.0371(10) Uani 1 1 d .
C1S C 0.1399(3) 0.0068(6) 0.4069(3) 0.087(2) Uani 1 1 d .
H1S1 H 0.1617 -0.0515 0.4095 0.104 Uiso 1 1 calc R
H1S2 H 0.1475 0.0349 0.4512 0.104 Uiso 1 1 calc R
C2S C 0.0947(4) -0.0269(10) 0.3853(5) 0.170(6) Uani 1 1 d .
H2S1 H 0.0752 0.0076 0.4077 0.204 Uiso 1 1 calc R
H2S2 H 0.0930 -0.1020 0.3904 0.204 Uiso 1 1 calc R
C3S C 0.0781(4) 0.0059(11) 0.3091(6) 0.205(7) Uani 1 1 d .
H3S1 H 0.0883 -0.0445 0.2828 0.246 Uiso 1 1 calc R
H3S2 H 0.0432 0.0170 0.2898 0.246 Uiso 1 1 calc R
C4S C 0.1033(3) 0.0960(6) 0.3171(4) 0.110(3) Uani 1 1 d .
H4S1 H 0.0854 0.1519 0.3289 0.132 Uiso 1 1 calc R
H4S2 H 0.1081 0.1149 0.2761 0.132 Uiso 1 1 calc R
C5S C 0.23000(14) 0.4759(3) 0.53745(19) 0.0303(9) Uani 1 1 d .
H5S1 H 0.2370 0.4963 0.4982 0.036 Uiso 1 1 calc R
H5S2 H 0.2564 0.4322 0.5649 0.036 Uiso 1 1 calc R
C6S C 0.22410(15) 0.5693(3) 0.5747(2) 0.0340(9) Uani 1 1 d .
H6S1 H 0.2099 0.6270 0.5451 0.041 Uiso 1 1 calc R
H6S2 H 0.2551 0.5913 0.6068 0.041 Uiso 1 1 calc R
C7S C 0.19020(15) 0.5308(3) 0.6085(2) 0.0361(9) Uani 1 1 d .
H7S1 H 0.2082 0.5077 0.6533 0.043 Uiso 1 1 calc R
H7S2 H 0.1676 0.5852 0.6102 0.043 Uiso 1 1 calc R
C8S C 0.1645(2) 0.4436(4) 0.5675(3) 0.0659(17) Uani 1 1 d .
H8S1 H 0.1666 0.3824 0.5949 0.079 Uiso 1 1 calc R
H8S2 H 0.1304 0.4612 0.5461 0.079 Uiso 1 1 calc R
C9S C 0.0066(2) 0.6779(6) 0.3020(4) 0.086(2) Uani 1 1 d .
H9S1 H 0.0406 0.6755 0.3304 0.103 Uiso 1 1 calc R
H9S2 H -0.0127 0.6525 0.3276 0.103 Uiso 1 1 calc R
C10S C -0.0067(3) 0.7850(6) 0.2831(4) 0.110(3) Uani 1 1 d .
H10A H 0.0129 0.8343 0.3158 0.132 Uiso 1 1 calc R
H10B H -0.0410 0.7982 0.2742 0.132 Uiso 1 1 calc R

loop_
_atom_site_aniso_label
_atom_site_aniso_U_11
_atom_site_aniso_U_22
_atom_site_aniso_U_33
_atom_site_aniso_U_23
_atom_site_aniso_U_13
_atom_site_aniso_U_12
Cl1 0.0498(6) 0.0404(6) 0.0332(5) -0.0037(4) 0.0128(5) 0.0044(5)
Cl2 0.0460(6) 0.0284(5) 0.0380(6) -0.0016(4) 0.0131(5) -0.0001(4)
Cl3 0.0480(6) 0.0276(5) 0.0351(5) -0.0031(4) 0.0147(5) 0.0046(4)
Cl4 0.0419(5) 0.0265(5) 0.0376(5) -0.0038(4) 0.0198(5) -0.0017(4)
Cl5 0.0338(6) 0.1327(15) 0.0734(10) -0.0592(10) 0.0138(7) -0.0014(7)
Cl6 0.0400(6) 0.0440(7) 0.0991(11) -0.0239(7) 0.0301(7) -0.0141(5)
O1S 0.098(4) 0.148(5) 0.087(4) 0.026(3) 0.005(3) -0.049(4)
O2S 0.0319(14) 0.0228(14) 0.0347(15) -0.0057(11) 0.0139(12) -0.0012(11)
O3S 0.122(6) 0.068(5) 0.090(5) 0.000 0.002(5) 0.000
N1 0.0207(14) 0.0244(17) 0.0283(16) 0.0069(13) 0.0111(13) 0.0040(12)
N2 0.0199(14) 0.0218(16) 0.0263(16) 0.0019(12) 0.0093(13) 0.0016(12)
N3 0.0187(14) 0.0228(16) 0.0334(17) 0.0054(13) 0.0102(13) 0.0026(12)
C1 0.0216(17) 0.025(2) 0.034(2) 0.0045(16) 0.0124(16) -0.0003(15)
C2 0.0205(17) 0.030(2) 0.037(2) 0.0065(16) 0.0112(17) 0.0026(15)
C3 0.0243(18) 0.030(2) 0.033(2) 0.0091(16) 0.0089(17) 0.0045(16)
C4 0.0225(17) 0.0222(19) 0.0257(19) 0.0019(14) 0.0063(16) 0.0005(14)
C5 0.0210(17) 0.0219(19) 0.0230(18) -0.0003(14) 0.0055(15) 0.0001(14)
C6 0.0206(16) 0.0202(18) 0.0215(17) -0.0006(13) 0.0082(15) -0.0025(14)
C7 0.0230(17) 0.0213(19) 0.0277(19) 0.0023(14) 0.0099(16) -0.0013(14)
C8 0.0238(17) 0.0171(18) 0.0292(19) 0.0025(14) 0.0121(16) 0.0010(14)
C9 0.0210(16) 0.0208(18) 0.0245(18) 0.0018(14) 0.0096(15) 0.0001(14)
C10 0.0235(17) 0.0202(18) 0.0263(18) -0.0016(14) 0.0106(16) 0.0003(14)
C11 0.0208(17) 0.0213(19) 0.0298(19) 0.0029(14) 0.0099(16) 0.0017(14)
C12 0.0262(19) 0.025(2) 0.040(2) 0.0085(16) 0.0162(18) -0.0001(15)
C13 0.0190(17) 0.032(2) 0.044(2) 0.0102(18) 0.0162(17) -0.0001(15)
C14 0.0224(17) 0.025(2) 0.037(2) 0.0069(16) 0.0129(17) 0.0013(15)
C15 0.0208(17) 0.026(2) 0.034(2) 0.0060(16) 0.0107(16) 0.0021(15)
C16 0.0201(17) 0.026(2) 0.030(2) 0.0054(15) 0.0105(16) 0.0006(14)
C17 0.0269(19) 0.036(2) 0.031(2) 0.0043(17) 0.0107(18) 0.0074(16)
C18 0.034(2) 0.049(3) 0.030(2) 0.0154(19) 0.0135(19) 0.0094(19)
C19 0.040(2) 0.041(3) 0.044(3) 0.020(2) 0.016(2) 0.005(2)
C20 0.037(2) 0.026(2) 0.049(3) 0.0108(18) 0.016(2) 0.0039(17)
C21 0.0215(17) 0.029(2) 0.034(2) 0.0074(16) 0.0104(17) 0.0019(15)
C22 0.0186(16) 0.0220(19) 0.031(2) 0.0036(15) 0.0079(16) -0.0025(14)
C23 0.0274(19) 0.023(2) 0.029(2) 0.0013(15) 0.0082(17) 0.0006(15)
C24 0.033(2) 0.034(2) 0.027(2) 0.0096(16) 0.0052(18) 0.0004(17)
C25 0.039(2) 0.023(2) 0.042(2) 0.0102(17) 0.012(2) 0.0000(17)
C26 0.031(2) 0.023(2) 0.035(2) 0.0015(16) 0.0110(18) 0.0004(16)
C27 0.0222(17) 0.024(2) 0.032(2) 0.0032(15) 0.0076(16) -0.0005(15)
C28 0.0202(17) 0.033(2) 0.038(2) 0.0180(17) 0.0113(17) 0.0048(15)
C29 0.023(2) 0.063(3) 0.040(2) 0.005(2) 0.0091(19) 0.006(2)
C30 0.033(2) 0.069(4) 0.053(3) 0.009(2) 0.026(2) 0.010(2)
C31 0.028(2) 0.046(3) 0.074(3) 0.022(3) 0.023(2) 0.006(2)
C32 0.022(2) 0.035(3) 0.084(4) 0.009(2) 0.018(2) -0.0028(18)
C33 0.030(2) 0.026(2) 0.057(3) 0.0106(19) 0.018(2) 0.0009(16)
C1S 0.094(5) 0.109(6) 0.064(4) 0.013(4) 0.035(4) -0.023(4)
C2S 0.109(7) 0.234(14) 0.140(9) 0.086(9) 0.011(7) -0.077(8)
C3S 0.112(8) 0.287(16) 0.145(10) 0.021(10) -0.046(7) -0.117(10)
C4S 0.076(5) 0.098(6) 0.099(6) 0.010(4) -0.041(4) -0.013(4)
C5S 0.0290(19) 0.027(2) 0.035(2) -0.0010(16) 0.0114(18) -0.0019(16)
C6S 0.036(2) 0.026(2) 0.038(2) -0.0050(17) 0.0099(19) -0.0048(17)
C7S 0.040(2) 0.029(2) 0.041(2) -0.0034(18) 0.018(2) 0.0026(18)
C8S 0.069(3) 0.063(4) 0.090(4) -0.045(3) 0.059(3) -0.034(3)
C9S 0.064(4) 0.094(6) 0.100(5) -0.006(4) 0.028(4) 0.006(4)
C10S 0.084(5) 0.074(5) 0.187(9) -0.041(5) 0.066(5) -0.026(4)

loop_
_atom_type_symbol
_atom_type_description
_atom_type_scat_dispersion_real
_atom_type_scat_dispersion_imag
_atom_type_scat_source
C C 0.0033 0.0016 'International Tables Vol C Tables 4.2.6.8 and 6.1.1.4'
H H 0.0000 0.0000 'International Tables Vol C Tables 4.2.6.8 and 6.1.1.4'
N N 0.0061 0.0033 'International Tables Vol C Tables 4.2.6.8 and 6.1.1.4'
Cl Cl 0.1484 0.1585 'International Tables Vol C Tables 4.2.6.8 and 6.1.1.4'
O O 0.0106 0.0060 'International Tables Vol C Tables 4.2.6.8 and 6.1.1.4'

loop_
_geom_angle_atom_site_label_1
_geom_angle_atom_site_label_2
_geom_angle_atom_site_label_3
_geom_angle
_geom_angle_site_symmetry_1
_geom_angle_site_symmetry_3
C1S O1S C4S 105.5(6) . .
C8S O2S C5S 107.8(3) . .
C9S O3S C9S 105.3(8) . 2
C4 N1 C1 109.8(3) . .
C4 N1 H1 125.1 . .
C1 N1 H1 125.1 . .
C6 N2 C9 105.9(3) . .
C11 N3 C14 105.0(3) . .
N1 C1 C15 125.3(3) . 7_556
N1 C1 C2 106.9(3) . .
C15 C1 C2 127.8(3) 7_556 .
C3 C2 C1 108.6(3) . .
C3 C2 H2 125.7 . .
C1 C2 H2 125.7 . .
C2 C3 C4 107.8(3) . .
C2 C3 H3 126.1 . .
C4 C3 H3 126.1 . .
N1 C4 C5 128.5(3) . .
N1 C4 C3 106.9(3) . .
C5 C4 C3 124.6(3) . .
C4 C5 C6 127.2(3) . .
C4 C5 C16 117.7(3) . .
C6 C5 C16 115.1(3) . .
N2 C6 C5 118.1(3) . .
N2 C6 C7 110.9(3) . .
C5 C6 C7 131.0(3) . .
C8 C7 C6 106.2(3) . .
C8 C7 H7 126.9 . .
C6 C7 H7 126.9 . .
C7 C8 C9 105.8(3) . .
C7 C8 H8 127.1 . .
C9 C8 H8 127.1 . .
N2 C9 C10 118.6(3) . .
N2 C9 C8 111.1(3) . .
C10 C9 C8 130.3(3) . .
C9 C10 C11 127.4(3) . .
C9 C10 C22 115.0(3) . .
C11 C10 C22 117.6(3) . .
N3 C11 C10 126.6(3) . .
N3 C11 C12 110.9(3) . .
C10 C11 C12 122.5(3) . .
C13 C12 C11 106.5(3) . .
C13 C12 H12 126.7 . .
C11 C12 H12 126.7 . .
C12 C13 C14 106.5(3) . .
C12 C13 H13 126.8 . .
C14 C13 H13 126.8 . .
N3 C14 C15 125.3(3) . .
N3 C14 C13 111.0(3) . .
C15 C14 C13 123.7(3) . .
C1 C15 C14 126.4(3) 7_556 .
C1 C15 C28 116.1(3) 7_556 .
C14 C15 C28 117.4(3) . .
C17 C16 C21 116.4(3) . .
C17 C16 C5 121.2(3) . .
C21 C16 C5 122.3(3) . .
C18 C17 C16 122.5(4) . .
C18 C17 Cl1 117.9(3) . .
C16 C17 Cl1 119.6(3) . .
C19 C18 C17 119.1(4) . .
C19 C18 H18 120.5 . .
C17 C18 H18 120.5 . .
C20 C19 C18 120.1(4) . .
C20 C19 H19 120.0 . .
C18 C19 H19 120.0 . .
C19 C20 C21 119.8(4) . .
C19 C20 H20 120.1 . .
C21 C20 H20 120.1 . .
C20 C21 C16 122.0(4) . .
C20 C21 Cl2 118.9(3) . .
C16 C21 Cl2 119.1(3) . .
C23 C22 C27 115.5(3) . .
C23 C22 C10 122.8(3) . .
C27 C22 C10 121.6(3) . .
C24 C23 C22 123.7(4) . .
C24 C23 Cl3 117.9(3) . .
C22 C23 Cl3 118.4(3) . .
C23 C24 C25 118.3(4) . .
C23 C24 H24 120.8 . .
C25 C24 H24 120.8 . .
C26 C25 C24 120.2(4) . .
C26 C25 H25 119.9 . .
C24 C25 H25 119.9 . .
C25 C26 C27 120.0(4) . .
C25 C26 H26 120.0 . .
C27 C26 H26 120.0 . .
C26 C27 C22 122.2(4) . .
C26 C27 Cl4 118.4(3) . .
C22 C27 Cl4 119.3(3) . .
C33 C28 C29 116.1(4) . .
C33 C28 C15 123.3(4) . .
C29 C28 C15 120.6(4) . .
C30 C29 C28 122.5(4) . .
C30 C29 Cl5 118.8(4) . .
C28 C29 Cl5 118.7(3) . .
C31 C30 C29 119.3(5) . .
C31 C30 H30 120.3 . .
C29 C30 H30 120.3 . .
C32 C31 C30 120.2(4) . .
C32 C31 H31 119.9 . .
C30 C31 H31 119.9 . .
C31 C32 C33 119.8(4) . .
C31 C32 H32 120.1 . .
C33 C32 H32 120.1 . .
C32 C33 C28 122.1(4) . .
C32 C33 Cl6 119.0(4) . .
C28 C33 Cl6 119.0(3) . .
C2S C1S O1S 112.0(7) . .
C2S C1S H1S1 109.2 . .
O1S C1S H1S1 109.2 . .
C2S C1S H1S2 109.2 . .
O1S C1S H1S2 109.2 . .
H1S1 C1S H1S2 107.9 . .
C1S C2S C3S 100.8(7) . .
C1S C2S H2S1 111.6 . .
C3S C2S H2S1 111.6 . .
C1S C2S H2S2 111.6 . .
C3S C2S H2S2 111.6 . .
H2S1 C2S H2S2 109.4 . .
C4S C3S C2S 97.8(8) . .
C4S C3S H3S1 112.2 . .
C2S C3S H3S1 112.2 . .
C4S C3S H3S2 112.2 . .
C2S C3S H3S2 112.2 . .
H3S1 C3S H3S2 109.8 . .
C3S C4S O1S 108.2(7) . .
C3S C4S H4S1 110.1 . .
O1S C4S H4S1 110.1 . .
C3S C4S H4S2 110.1 . .
O1S C4S H4S2 110.1 . .
H4S1 C4S H4S2 108.4 . .
O2S C5S C6S 105.7(3) . .
O2S C5S H5S1 110.6 . .
C6S C5S H5S1 110.6 . .
O2S C5S H5S2 110.6 . .
C6S C5S H5S2 110.6 . .
H5S1 C5S H5S2 108.7 . .
C5S C6S C7S 102.5(3) . .
C5S C6S H6S1 111.3 . .
C7S C6S H6S1 111.3 . .
C5S C6S H6S2 111.3 . .
C7S C6S H6S2 111.3 . .
H6S1 C6S H6S2 109.2 . .
C8S C7S C6S 104.3(3) . .
C8S C7S H7S1 110.9 . .
C6S C7S H7S1 110.9 . .
C8S C7S H7S2 110.9 . .
C6S C7S H7S2 110.9 . .
H7S1 C7S H7S2 108.9 . .
O2S C8S C7S 109.4(4) . .
O2S C8S H8S1 109.8 . .
C7S C8S H8S1 109.8 . .
O2S C8S H8S2 109.8 . .
C7S C8S H8S2 109.8 . .
H8S1 C8S H8S2 108.2 . .
O3S C9S C10S 113.2(7) . .
O3S C9S H9S1 108.9 . .
C10S C9S H9S1 108.9 . .
O3S C9S H9S2 108.9 . .
C10S C9S H9S2 108.9 . .
H9S1 C9S H9S2 107.7 . .
C9S C10S C10S 97.2(5) . 2
C9S C10S H10A 112.3 . .
C10S C10S H10A 112.3 2 .
C9S C10S H10B 112.3 . .
C10S C10S H10B 112.3 2 .
H10A C10S H10B 109.9 . .

loop_
_geom_bond_atom_site_label_1
_geom_bond_atom_site_label_2
_geom_bond_distance
_geom_bond_site_symmetry_2
Cl1 C17 1.739(4) .
Cl2 C21 1.739(4) .
Cl3 C23 1.748(4) .
Cl4 C27 1.739(4) .
Cl5 C29 1.729(5) .
Cl6 C33 1.739(5) .
O1S C1S 1.389(8) .
O1S C4S 1.403(8) .
O2S C8S 1.420(5) .
O2S C5S 1.436(4) .
O3S C9S 1.370(8) .
O3S C9S 1.370(8) 2
N1 C4 1.372(5) .
N1 C1 1.373(4) .
N1 H1 0.8800 .
N2 C6 1.352(4) .
N2 C9 1.357(4) .
N3 C11 1.368(5) .
N3 C14 1.369(4) .
C1 C15 1.399(5) 7_556
C1 C2 1.425(5) .
C2 C3 1.353(5) .
C2 H2 0.9500 .
C3 C4 1.435(5) .
C3 H3 0.9500 .
C4 C5 1.399(5) .
C5 C6 1.409(5) .
C5 C16 1.491(5) .
C6 C7 1.459(5) .
C7 C8 1.358(5) .
C7 H7 0.9500 .
C8 C9 1.458(5) .
C8 H8 0.9500 .
C9 C10 1.399(5) .
C10 C11 1.410(5) .
C10 C22 1.500(5) .
C11 C12 1.456(5) .
C12 C13 1.346(5) .
C12 H12 0.9500 .
C13 C14 1.453(5) .
C13 H13 0.9500 .
C14 C15 1.402(5) .
C15 C1 1.399(5) 7_556
C15 C28 1.493(5) .
C16 C17 1.388(5) .
C16 C21 1.394(5) .
C17 C18 1.386(6) .
C18 C19 1.381(6) .
C18 H18 0.9500 .
C19 C20 1.376(6) .
C19 H19 0.9500 .
C20 C21 1.381(5) .
C20 H20 0.9500 .
C22 C23 1.391(5) .
C22 C27 1.400(5) .
C23 C24 1.385(5) .
C24 C25 1.388(6) .
C24 H24 0.9500 .
C25 C26 1.375(6) .
C25 H25 0.9500 .
C26 C27 1.382(5) .
C26 H26 0.9500 .
C28 C33 1.388(6) .
C28 C29 1.395(6) .
C29 C30 1.383(6) .
C30 C31 1.372(7) .
C30 H30 0.9500 .
C31 C32 1.372(7) .
C31 H31 0.9500 .
C32 C33 1.387(6) .
C32 H32 0.9500 .
C1S C2S 1.341(10) .
C1S H1S1 0.9900 .
C1S H1S2 0.9900 .
C2S C3S 1.627(13) .
C2S H2S1 0.9900 .
C2S H2S2 0.9900 .
C3S C4S 1.375(12) .
C3S H3S1 0.9900 .
C3S H3S2 0.9900 .
C4S H4S1 0.9900 .
C4S H4S2 0.9900 .
C5S C6S 1.513(5) .
C5S H5S1 0.9900 .
C5S H5S2 0.9900 .
C6S C7S 1.531(6) .
C6S H6S1 0.9900 .
C6S H6S2 0.9900 .
C7S C8S 1.488(6) .
C7S H7S1 0.9900 .
C7S H7S2 0.9900 .
C8S H8S1 0.9900 .
C8S H8S2 0.9900 .
C9S C10S 1.473(10) .
C9S H9S1 0.9900 .
C9S H9S2 0.9900 .
C10S C10S 1.635(16) 2
C10S H10A 0.9900 .
C10S H10B 0.9900 .

loop_
_geom_torsion_atom_site_label_1
_geom_torsion_atom_site_label_2
_geom_torsion_atom_site_label_3
_geom_torsion_atom_site_label_4
_geom_torsion
_geom_torsion_site_symmetry_1
_geom_torsion_site_symmetry_4
C4 N1 C1 C15 177.4(4) . 7_556
C4 N1 C1 C2 -1.6(4) . .
N1 C1 C2 C3 1.3(5) . .
C15 C1 C2 C3 -177.7(4) 7_556 .
C1 C2 C3 C4 -0.5(5) . .
C1 N1 C4 C5 -177.4(4) . .
C1 N1 C4 C3 1.3(4) . .
C2 C3 C4 N1 -0.5(4) . .
C2 C3 C4 C5 178.3(4) . .
N1 C4 C5 C6 -8.4(6) . .
C3 C4 C5 C6 173.0(4) . .
N1 C4 C5 C16 169.5(4) . .
C3 C4 C5 C16 -9.1(6) . .
C9 N2 C6 C5 -177.7(3) . .
C9 N2 C6 C7 3.1(4) . .
C4 C5 C6 N2 168.6(3) . .
C16 C5 C6 N2 -9.3(5) . .
C4 C5 C6 C7 -12.4(6) . .
C16 C5 C6 C7 169.7(3) . .
N2 C6 C7 C8 -2.1(4) . .
C5 C6 C7 C8 178.9(4) . .
C6 C7 C8 C9 0.1(4) . .
C6 N2 C9 C10 178.2(3) . .
C6 N2 C9 C8 -3.1(4) . .
C7 C8 C9 N2 1.8(4) . .
C7 C8 C9 C10 -179.7(4) . .
N2 C9 C10 C11 -175.9(3) . .
C8 C9 C10 C11 5.7(6) . .
N2 C9 C10 C22 4.1(5) . .
C8 C9 C10 C22 -174.4(3) . .
C14 N3 C11 C10 179.0(4) . .
C14 N3 C11 C12 -0.4(4) . .
C9 C10 C11 N3 10.4(6) . .
C22 C10 C11 N3 -169.5(4) . .
C9 C10 C11 C12 -170.3(4) . .
C22 C10 C11 C12 9.7(5) . .
N3 C11 C12 C13 -1.2(5) . .
C10 C11 C12 C13 179.4(4) . .
C11 C12 C13 C14 2.1(4) . .
C11 N3 C14 C15 -177.7(4) . .
C11 N3 C14 C13 1.7(4) . .
C12 C13 C14 N3 -2.5(5) . .
C12 C13 C14 C15 176.9(4) . .
N3 C14 C15 C1 6.4(7) . 7_556
C13 C14 C15 C1 -173.0(4) . 7_556
N3 C14 C15 C28 -174.0(4) . .
C13 C14 C15 C28 6.6(6) . .
C4 C5 C16 C17 96.2(4) . .
C6 C5 C16 C17 -85.7(4) . .
C4 C5 C16 C21 -86.7(4) . .
C6 C5 C16 C21 91.5(4) . .
C21 C16 C17 C18 -2.4(6) . .
C5 C16 C17 C18 174.9(4) . .
C21 C16 C17 Cl1 177.8(3) . .
C5 C16 C17 Cl1 -4.8(5) . .
C16 C17 C18 C19 1.3(6) . .
Cl1 C17 C18 C19 -178.9(3) . .
C17 C18 C19 C20 0.9(6) . .
C18 C19 C20 C21 -1.7(6) . .
C19 C20 C21 C16 0.5(6) . .
C19 C20 C21 Cl2 -178.9(3) . .
C17 C16 C21 C20 1.5(5) . .
C5 C16 C21 C20 -175.8(3) . .
C17 C16 C21 Cl2 -179.1(3) . .
C5 C16 C21 Cl2 3.6(5) . .
C9 C10 C22 C23 99.8(4) . .
C11 C10 C22 C23 -80.3(4) . .
C9 C10 C22 C27 -77.6(4) . .
C11 C10 C22 C27 102.4(4) . .
C27 C22 C23 C24 -1.0(5) . .
C10 C22 C23 C24 -178.5(4) . .
C27 C22 C23 Cl3 177.5(3) . .
C10 C22 C23 Cl3 0.0(5) . .
C22 C23 C24 C25 0.9(6) . .
Cl3 C23 C24 C25 -177.6(3) . .
C23 C24 C25 C26 0.5(6) . .
C24 C25 C26 C27 -1.9(6) . .
C25 C26 C27 C22 1.8(6) . .
C25 C26 C27 Cl4 -178.7(3) . .
C23 C22 C27 C26 -0.4(5) . .
C10 C22 C27 C26 177.1(3) . .
C23 C22 C27 Cl4 -179.9(3) . .
C10 C22 C27 Cl4 -2.4(5) . .
C1 C15 C28 C33 84.8(5) 7_556 .
C14 C15 C28 C33 -94.9(5) . .
C1 C15 C28 C29 -96.5(5) 7_556 .
C14 C15 C28 C29 83.8(5) . .
C33 C28 C29 C30 1.5(6) . .
C15 C28 C29 C30 -177.3(4) . .
C33 C28 C29 Cl5 -178.7(3) . .
C15 C28 C29 Cl5 2.5(6) . .
C28 C29 C30 C31 -0.1(7) . .
Cl5 C29 C30 C31 -179.9(4) . .
C29 C30 C31 C32 -1.2(7) . .
C30 C31 C32 C33 1.0(7) . .
C31 C32 C33 C28 0.5(7) . .
C31 C32 C33 Cl6 -178.6(4) . .
C29 C28 C33 C32 -1.7(6) . .
C15 C28 C33 C32 177.1(4) . .
C29 C28 C33 Cl6 177.4(3) . .
C15 C28 C33 Cl6 -3.8(5) . .
C4S O1S C1S C2S 0.8(12) . .
O1S C1S C2S C3S 21.2(13) . .
C1S C2S C3S C4S -35.7(13) . .
C2S C3S C4S O1S 37.8(12) . .
C1S O1S C4S C3S -27.8(12) . .
C8S O2S C5S C6S -28.7(5) . .
O2S C5S C6S C7S 32.2(4) . .
C5S C6S C7S C8S -23.8(5) . .
C5S O2S C8S C7S 13.1(6) . .
C6S C7S C8S O2S 7.6(6) . .
C9S O3S C9S C10S 13.7(4) 2 .
O3S C9S C10S C10S -31.1(9) . 2
